data_7238767
loop_
_publ_author_name
'Tang, Yu'
'Yu, Biao'

_publ_section_title
;
 Identification of (phosphine)gold(i) hydrates and their equilibria in wet
 solutions
;
_journal_issue 33
_journal_name_full 'RSC Advances'
_journal_page_first 12686
_journal_paper_doi 10.1039/c2ra22282e
_journal_volume 2
_journal_year 2012
_chemical_formula_sum 'C74 H60 Au4 F6 O8 P4 S2'
_chemical_formula_weight 2167.09
_space_group_IT_number 88
_space_group_name_Hall '-I 4ad'
_space_group_name_H-M_alt 'I 41/a :2'
_symmetry_cell_setting tetragonal
_symmetry_space_group_name_H-M 'I 41/a :2'
_atom_sites_solution_hydrogens geom
_atom_sites_solution_primary direct
_atom_sites_solution_secondary difmap
_audit_creation_method SHELXL-97
_cell_angle_alpha 90.00
_cell_angle_beta 90.00
_cell_angle_gamma 90.00
_cell_formula_units_Z 8
_cell_length_a 20.4779(15)
_cell_length_b 20.4779(15)
_cell_length_c 34.934(3)
_cell_measurement_reflns_used 9998
_cell_measurement_temperature 133(2)
_cell_measurement_theta_max 30.08
_cell_measurement_theta_min 2.81
_cell_volume 14649(2)
_computing_cell_refinement 'Bruker SAINT'
_computing_data_collection 'Bruker APEX2'
_computing_data_reduction 'Bruker SAINT'
_computing_molecular_graphics 'Bruker SHELXTL'
_computing_publication_material 'Bruker SHELXTL'
_computing_structure_refinement 'SHELXL-97 (Sheldrick, 2008)'
_computing_structure_solution 'SHELXS-97 (Sheldrick, 2008)'
_diffrn_ambient_temperature 133(2)
_diffrn_measured_fraction_theta_full 0.999
_diffrn_measured_fraction_theta_max 0.999
_diffrn_measurement_device_type 'Bruker APEX-II CCD'
_diffrn_measurement_method '\f and \w scans'
_diffrn_radiation_monochromator graphite
_diffrn_radiation_source 'fine-focus sealed tube'
_diffrn_radiation_type MoK\a
_diffrn_radiation_wavelength 0.71073
_diffrn_reflns_av_R_equivalents 0.0441
_diffrn_reflns_av_sigmaI/netI 0.0294
_diffrn_reflns_limit_h_max 29
_diffrn_reflns_limit_h_min -29
_diffrn_reflns_limit_k_max 29
_diffrn_reflns_limit_k_min -29
_diffrn_reflns_limit_l_max 45
_diffrn_reflns_limit_l_min -49
_diffrn_reflns_number 71755
_diffrn_reflns_theta_full 30.53
_diffrn_reflns_theta_max 30.53
_diffrn_reflns_theta_min 1.83
_exptl_absorpt_coefficient_mu 8.200
_exptl_absorpt_correction_T_max 0.4944
_exptl_absorpt_correction_T_min 0.2908
_exptl_absorpt_correction_type multi-scan
_exptl_absorpt_process_details sadabs
_exptl_crystal_colour colourless
_exptl_crystal_density_diffrn 1.965
_exptl_crystal_density_method 'not measured'
_exptl_crystal_description block
_exptl_crystal_F_000 8240
_exptl_crystal_size_max 0.20
_exptl_crystal_size_mid 0.15
_exptl_crystal_size_min 0.10
_refine_diff_density_max 3.688
_refine_diff_density_min -2.117
_refine_diff_density_rms 0.230
_refine_ls_extinction_method none
_refine_ls_goodness_of_fit_ref 1.057
_refine_ls_hydrogen_treatment constr
_refine_ls_matrix_type full
_refine_ls_number_parameters 443
_refine_ls_number_reflns 11209
_refine_ls_number_restraints 48
_refine_ls_restrained_S_all 1.098
_refine_ls_R_factor_all 0.0843
_refine_ls_R_factor_gt 0.0547
_refine_ls_shift/su_max 0.008
_refine_ls_shift/su_mean 0.000
_refine_ls_structure_factor_coef Fsqd
_refine_ls_weighting_details 'calc w=1/[\s^2^(Fo^2^)+(0.0773P)^2^+357.8608P] where P=(Fo^2^+2Fc^2^)/3'
_refine_ls_weighting_scheme calc
_refine_ls_wR_factor_gt 0.1462
_refine_ls_wR_factor_ref 0.1713
_reflns_number_gt 8179
_reflns_number_total 11209
_reflns_threshold_expression >2sigma(I)
_cod_data_source_file c2ra22282e.txt
_cod_data_source_block mo_dm12197_0m
_cod_depositor_comments
;
The following automatic conversions were performed:

data item '_symmetry_cell_setting' value 'Tetragonal' was changed to
'tetragonal' in accordance with the
/home/saulius/struct/COD-crude-data/automatic-downloads/DataCite-retrospective/RSC/depositions/lib/dictionaries/cif_core.dic
dictionary named 'cif_core.dic' version 2.4.2 last updated on
2011-04-26.

Automatic conversion script
Id: cif_fix_values 6909 2019-04-08 15:41:33Z antanas 
;
_cod_original_cell_volume 14649.4(19)
_cod_original_sg_symbol_H-M I4(1)/a
_cod_database_code 7238767

loop_
_symmetry_equiv_pos_as_xyz
'x, y, z'
'-y+1/4, x+3/4, z+3/4'
'y+1/4, -x+1/4, z+1/4'
'-x, -y+1/2, z'
'x+1/2, y+1/2, z+1/2'
'-y+3/4, x+5/4, z+5/4'
'y+3/4, -x+3/4, z+3/4'
'-x+1/2, -y+1, z+1/2'
'-x, -y, -z'
'y-1/4, -x-3/4, -z-3/4'
'-y-1/4, x-1/4, -z-1/4'
'x, y-1/2, -z'
'-x+1/2, -y+1/2, -z+1/2'
'y+1/4, -x-1/4, -z-1/4'
'-y+1/4, x+1/4, -z+1/4'
'x+1/2, y, -z+1/2'

loop_
_atom_site_label
_atom_site_type_symbol
_atom_site_fract_x
_atom_site_fract_y
_atom_site_fract_z
_atom_site_U_iso_or_equiv
_atom_site_adp_type
_atom_site_occupancy
_atom_site_symmetry_multiplicity
_atom_site_calc_flag
_atom_site_refinement_flags
_atom_site_disorder_assembly
_atom_site_disorder_group
Au1 Au 0.064075(15) 0.688351(15) 0.347955(9) 0.02981(9) Uani 1 1 d . . .
Au2 Au 0.072554(17) 0.301766(18) 0.152531(9) 0.03663(10) Uani 1 1 d . . .
P1 P 0.13869(11) 0.61723(12) 0.36694(7) 0.0337(5) Uani 1 1 d . . .
P2 P 0.15461(12) 0.36516(11) 0.13523(7) 0.0361(5) Uani 1 1 d . . .
O1 O 0.0000 0.7500 0.3216(2) 0.0331(18) Uani 1 2 d S . .
O2 O 0.0000 0.2500 0.1782(3) 0.076(5) Uani 1 2 d S . .
C37 C 0.01231(19) 0.7131(2) 0.21820(11) 0.0457(9) Uani 0.50 1 d P . 1
F1 F -0.0135(4) 0.6778(5) 0.1828(2) 0.078(3) Uani 0.50 1 d P A 1
F2 F -0.0187(5) 0.6849(7) 0.2530(3) 0.131(5) Uani 0.50 1 d P B 1
F3 F 0.0852(3) 0.7124(6) 0.2173(4) 0.117(4) Uani 0.50 1 d P C 1
C38 C 0.0248(2) 0.2780(2) 0.27854(15) 0.0557(11) Uani 0.50 1 d P . 1
F4 F -0.0188(6) 0.3337(5) 0.2684(4) 0.122(4) Uani 0.50 1 d P . 1
F5 F 0.0678(7) 0.2803(8) 0.3131(4) 0.194(6) Uani 0.50 1 d P D 1
F6 F 0.0458(6) 0.2334(5) 0.2462(3) 0.113(3) Uani 0.50 1 d P . 1
S1 S 0.01231(19) 0.7131(2) 0.21820(11) 0.0457(9) Uani 0.50 1 d PDU . 2
O3 O -0.0135(4) 0.6778(5) 0.1828(2) 0.078(3) Uani 0.50 1 d PDU E 2
O4 O -0.0187(5) 0.6849(7) 0.2530(3) 0.131(5) Uani 0.50 1 d PDU F 2
O5 O 0.0852(3) 0.7124(6) 0.2173(4) 0.117(4) Uani 0.50 1 d PDU G 2
S2 S 0.0248(2) 0.2780(2) 0.27854(15) 0.0557(11) Uani 0.50 1 d PDU . 2
O6 O -0.0188(6) 0.3337(5) 0.2684(4) 0.122(4) Uani 0.50 1 d PDU . 2
O7 O 0.0678(7) 0.2803(8) 0.3131(4) 0.194(6) Uani 0.50 1 d PDU H 2
O8 O 0.0458(6) 0.2334(5) 0.2462(3) 0.113(3) Uani 0.50 1 d PDU . 2
C1 C 0.1262(4) 0.5772(4) 0.4124(2) 0.0330(17) Uani 1 1 d . . .
C2 C 0.0967(4) 0.6101(4) 0.4421(3) 0.0363(18) Uani 1 1 d . . .
H2A H 0.0833 0.6541 0.4387 0.044 Uiso 1 1 calc R . .
C3 C 0.0866(5) 0.5788(6) 0.4772(3) 0.047(2) Uani 1 1 d . . .
H3A H 0.0657 0.6013 0.4975 0.056 Uiso 1 1 calc R . .
C4 C 0.1067(5) 0.5157(6) 0.4822(3) 0.047(2) Uani 1 1 d . . .
H4A H 0.1000 0.4948 0.5061 0.057 Uiso 1 1 calc R . .
C5 C 0.1367(5) 0.4820(5) 0.4527(3) 0.045(2) Uani 1 1 d . . .
H5A H 0.1503 0.4382 0.4565 0.054 Uiso 1 1 calc R . .
C6 C 0.1470(4) 0.5121(5) 0.4175(3) 0.040(2) Uani 1 1 d . . .
H6A H 0.1678 0.4892 0.3972 0.048 Uiso 1 1 calc R . .
C7 C 0.1396(6) 0.5526(5) 0.3312(3) 0.043(2) Uani 1 1 d . . .
C8 C 0.0829(6) 0.5173(6) 0.3252(4) 0.058(3) Uani 1 1 d . . .
H8A H 0.0454 0.5257 0.3404 0.069 Uiso 1 1 calc R . .
C9 C 0.0807(9) 0.4694(6) 0.2969(4) 0.074(4) Uani 1 1 d . . .
H9A H 0.0424 0.4440 0.2932 0.089 Uiso 1 1 calc R . .
C10 C 0.1356(11) 0.4594(7) 0.2740(4) 0.088(6) Uani 1 1 d . . .
H10A H 0.1341 0.4281 0.2540 0.106 Uiso 1 1 calc R . .
C11 C 0.1920(9) 0.4944(7) 0.2801(4) 0.075(5) Uani 1 1 d . . .
H11A H 0.2292 0.4865 0.2646 0.090 Uiso 1 1 calc R . .
C12 C 0.1947(7) 0.5410(5) 0.3087(3) 0.056(3) Uani 1 1 d . . .
H12A H 0.2338 0.5649 0.3130 0.067 Uiso 1 1 calc R . .
C13 C 0.2198(5) 0.6522(5) 0.3676(3) 0.040(2) Uani 1 1 d . . .
C14 C 0.2358(6) 0.6974(5) 0.3387(3) 0.047(2) Uani 1 1 d . . .
H14A H 0.2042 0.7105 0.3204 0.056 Uiso 1 1 calc R . .
C15 C 0.2988(6) 0.7226(5) 0.3376(4) 0.055(3) Uani 1 1 d . . .
H15A H 0.3105 0.7522 0.3178 0.066 Uiso 1 1 calc R . .
C16 C 0.3443(6) 0.7054(7) 0.3645(5) 0.078(5) Uani 1 1 d . . .
H16A H 0.3873 0.7224 0.3629 0.093 Uiso 1 1 calc R . .
C17 C 0.3277(6) 0.6635(9) 0.3938(5) 0.091(6) Uani 1 1 d . . .
H17A H 0.3591 0.6525 0.4128 0.109 Uiso 1 1 calc R . .
C18 C 0.2653(5) 0.6372(7) 0.3958(4) 0.074(5) Uani 1 1 d . . .
H18A H 0.2538 0.6091 0.4163 0.089 Uiso 1 1 calc R . .
C19 C 0.1280(4) 0.4494(4) 0.1346(3) 0.0370(19) Uani 1 1 d . . .
C20 C 0.1411(4) 0.4912(5) 0.1040(3) 0.040(2) Uani 1 1 d . . .
H20A H 0.1661 0.4761 0.0829 0.048 Uiso 1 1 calc R . .
C21 C 0.1178(5) 0.5544(5) 0.1043(3) 0.043(2) Uani 1 1 d . . .
H21A H 0.1261 0.5826 0.0833 0.051 Uiso 1 1 calc R . .
C22 C 0.0816(5) 0.5765(5) 0.1358(3) 0.047(2) Uani 1 1 d . . .
H22A H 0.0661 0.6203 0.1363 0.056 Uiso 1 1 calc R . .
C23 C 0.0685(5) 0.5360(5) 0.1659(3) 0.047(2) Uani 1 1 d . . .
H23A H 0.0436 0.5514 0.1870 0.056 Uiso 1 1 calc R . .
C24 C 0.0915(5) 0.4722(5) 0.1656(3) 0.048(2) Uani 1 1 d . . .
H24A H 0.0825 0.4440 0.1866 0.057 Uiso 1 1 calc R . .
C25 C 0.1950(6) 0.3504(4) 0.0900(3) 0.048(3) Uani 1 1 d . . .
C26 C 0.1606(7) 0.3241(5) 0.0595(3) 0.058(3) Uani 1 1 d . . .
H26A H 0.1157 0.3132 0.0619 0.070 Uiso 1 1 calc R . .
C27 C 0.1935(9) 0.3142(5) 0.0254(3) 0.077(5) Uani 1 1 d . . .
H27A H 0.1705 0.2961 0.0043 0.093 Uiso 1 1 calc R . .
C28 C 0.2586(10) 0.3295(6) 0.0210(5) 0.094(7) Uani 1 1 d . . .
H28A H 0.2801 0.3222 -0.0027 0.113 Uiso 1 1 calc R . .
C29 C 0.2916(9) 0.3552(7) 0.0513(5) 0.088(6) Uani 1 1 d . . .
H29A H 0.3363 0.3665 0.0484 0.105 Uiso 1 1 calc R . .
C30 C 0.2612(7) 0.3654(6) 0.0861(4) 0.067(4) Uani 1 1 d . . .
H30A H 0.2851 0.3824 0.1072 0.080 Uiso 1 1 calc R . .
C31 C 0.2178(4) 0.3572(4) 0.1712(3) 0.040(2) Uani 1 1 d . . .
C32 C 0.2448(5) 0.4103(5) 0.1901(3) 0.042(2) Uani 1 1 d . . .
H32A H 0.2304 0.4534 0.1846 0.051 Uiso 1 1 calc R . .
C33 C 0.2931(5) 0.3992(6) 0.2172(3) 0.049(2) Uani 1 1 d . . .
H33A H 0.3126 0.4352 0.2299 0.059 Uiso 1 1 calc R . .
C34 C 0.3133(5) 0.3364(6) 0.2258(4) 0.055(3) Uani 1 1 d . . .
H34A H 0.3448 0.3293 0.2453 0.066 Uiso 1 1 calc R . .
C35 C 0.2875(6) 0.2842(6) 0.2061(5) 0.066(4) Uani 1 1 d . . .
H35A H 0.3034 0.2413 0.2107 0.079 Uiso 1 1 calc R . .
C36 C 0.2390(5) 0.2944(5) 0.1798(4) 0.058(3) Uani 1 1 d . . .
H36A H 0.2195 0.2581 0.1673 0.070 Uiso 1 1 calc R . .

loop_
_atom_site_aniso_label
_atom_site_aniso_U_11
_atom_site_aniso_U_22
_atom_site_aniso_U_33
_atom_site_aniso_U_23
_atom_site_aniso_U_13
_atom_site_aniso_U_12
Au1 0.03189(16) 0.03233(16) 0.02521(16) 0.00034(11) 0.00236(11) 0.00539(11)
Au2 0.03729(18) 0.0451(2) 0.02753(17) -0.00451(13) 0.00566(12) -0.01435(13)
P1 0.0324(10) 0.0387(11) 0.0301(11) 0.0024(9) 0.0041(8) 0.0079(9)
P2 0.0414(12) 0.0297(10) 0.0373(12) -0.0047(9) 0.0149(10) -0.0072(9)
O1 0.042(5) 0.028(4) 0.029(4) 0.000 0.000 0.012(3)
O2 0.059(7) 0.143(13) 0.027(5) 0.000 0.000 -0.059(8)
C37 0.0366(18) 0.063(2) 0.0380(19) 0.0002(18) 0.0022(15) 0.0010(17)
F1 0.072(5) 0.098(6) 0.064(5) -0.035(5) -0.007(4) 0.013(5)
F2 0.099(8) 0.183(11) 0.109(8) 0.072(8) -0.015(6) -0.063(8)
F3 0.061(6) 0.137(9) 0.153(10) 0.064(8) 0.034(6) 0.025(6)
C38 0.051(2) 0.053(2) 0.063(3) -0.010(2) -0.005(2) 0.0095(19)
F4 0.124(7) 0.104(7) 0.139(8) -0.002(7) 0.000(7) 0.014(6)
F5 0.122(10) 0.184(12) 0.277(15) -0.152(11) -0.064(11) 0.043(9)
F6 0.115(7) 0.111(7) 0.114(7) -0.006(6) 0.015(6) 0.018(6)
S1 0.0366(18) 0.063(2) 0.0380(19) 0.0002(18) 0.0022(15) 0.0010(17)
O3 0.072(5) 0.098(6) 0.064(5) -0.035(5) -0.007(4) 0.013(5)
O4 0.099(8) 0.183(11) 0.109(8) 0.072(8) -0.015(6) -0.063(8)
O5 0.061(6) 0.137(9) 0.153(10) 0.064(8) 0.034(6) 0.025(6)
S2 0.051(2) 0.053(2) 0.063(3) -0.010(2) -0.005(2) 0.0095(19)
O6 0.124(7) 0.104(7) 0.139(8) -0.002(7) 0.000(7) 0.014(6)
O7 0.122(10) 0.184(12) 0.277(15) -0.152(11) -0.064(11) 0.043(9)
O8 0.115(7) 0.111(7) 0.114(7) -0.006(6) 0.015(6) 0.018(6)
C1 0.030(4) 0.040(4) 0.029(4) 0.002(3) -0.002(3) 0.002(3)
C2 0.037(4) 0.036(4) 0.036(5) -0.003(3) -0.004(3) 0.004(3)
C3 0.050(6) 0.062(6) 0.028(5) -0.002(4) -0.003(4) 0.006(5)
C4 0.054(6) 0.062(6) 0.026(4) 0.014(4) -0.001(4) 0.001(5)
C5 0.043(5) 0.051(6) 0.041(5) 0.013(4) -0.002(4) 0.008(4)
C6 0.032(4) 0.049(5) 0.040(5) 0.004(4) 0.006(4) 0.010(4)
C7 0.065(6) 0.042(5) 0.023(4) 0.000(3) 0.000(4) 0.020(4)
C8 0.065(7) 0.055(6) 0.053(7) -0.010(5) -0.021(6) 0.016(5)
C9 0.118(12) 0.052(7) 0.052(7) -0.003(6) -0.038(8) 0.014(7)
C10 0.176(19) 0.058(8) 0.031(6) -0.008(5) -0.001(8) 0.026(10)
C11 0.132(14) 0.053(7) 0.040(6) 0.003(5) 0.033(8) 0.015(8)
C12 0.090(9) 0.037(5) 0.040(6) 0.007(4) 0.026(6) 0.016(5)
C13 0.035(4) 0.044(5) 0.042(5) 0.010(4) 0.012(4) 0.008(4)
C14 0.055(6) 0.038(5) 0.047(6) 0.006(4) 0.017(5) 0.005(4)
C15 0.050(6) 0.043(5) 0.071(8) 0.015(5) 0.027(6) 0.005(4)
C16 0.034(6) 0.074(9) 0.125(13) 0.039(9) 0.019(7) 0.000(5)
C17 0.032(5) 0.122(13) 0.119(13) 0.078(11) -0.013(7) -0.013(7)
C18 0.031(5) 0.089(9) 0.101(11) 0.062(9) 0.001(6) -0.001(5)
C19 0.036(4) 0.032(4) 0.043(5) -0.004(4) 0.012(4) -0.003(3)
C20 0.032(4) 0.041(5) 0.047(5) -0.002(4) 0.006(4) -0.004(3)
C21 0.045(5) 0.040(5) 0.043(5) 0.004(4) 0.006(4) 0.002(4)
C22 0.046(5) 0.042(5) 0.053(6) -0.002(4) 0.007(5) 0.007(4)
C23 0.049(6) 0.043(5) 0.048(6) 0.000(4) 0.018(5) 0.013(4)
C24 0.054(6) 0.045(5) 0.044(6) 0.004(4) 0.015(5) 0.004(4)
C25 0.073(7) 0.024(4) 0.047(6) 0.003(4) 0.028(5) -0.005(4)
C26 0.103(10) 0.029(4) 0.042(6) -0.005(4) 0.031(6) -0.009(5)
C27 0.159(15) 0.035(5) 0.037(6) -0.001(4) 0.042(8) 0.003(7)
C28 0.157(17) 0.043(7) 0.082(10) 0.007(7) 0.086(12) 0.014(8)
C29 0.114(13) 0.051(7) 0.098(12) 0.004(7) 0.080(11) 0.003(7)
C30 0.082(9) 0.042(6) 0.077(9) -0.007(5) 0.051(7) -0.017(6)
C31 0.033(4) 0.035(4) 0.051(6) -0.001(4) 0.018(4) -0.006(3)
C32 0.049(5) 0.035(4) 0.042(5) -0.007(4) 0.010(4) 0.000(4)
C33 0.044(5) 0.052(6) 0.053(6) -0.015(5) 0.006(5) 0.001(4)
C34 0.035(5) 0.067(7) 0.064(7) -0.008(6) 0.004(5) 0.006(5)
C35 0.048(6) 0.040(6) 0.110(11) 0.010(6) -0.006(7) 0.005(5)
C36 0.040(5) 0.029(5) 0.106(10) 0.001(5) -0.002(6) 0.000(4)

loop_
_atom_type_symbol
_atom_type_description
_atom_type_scat_dispersion_real
_atom_type_scat_dispersion_imag
_atom_type_scat_source
C C 0.0033 0.0016 'International Tables Vol C Tables 4.2.6.8 and 6.1.1.4'
H H 0.0000 0.0000 'International Tables Vol C Tables 4.2.6.8 and 6.1.1.4'
O O 0.0106 0.0060 'International Tables Vol C Tables 4.2.6.8 and 6.1.1.4'
F F 0.0171 0.0103 'International Tables Vol C Tables 4.2.6.8 and 6.1.1.4'
P P 0.1023 0.0942 'International Tables Vol C Tables 4.2.6.8 and 6.1.1.4'
S S 0.1246 0.1234 'International Tables Vol C Tables 4.2.6.8 and 6.1.1.4'
Au Au -2.0133 8.8022 'International Tables Vol C Tables 4.2.6.8 and 6.1.1.4'

loop_
_geom_angle_atom_site_label_1
_geom_angle_atom_site_label_2
_geom_angle_atom_site_label_3
_geom_angle
_geom_angle_site_symmetry_1
_geom_angle_site_symmetry_3
O1 Au1 P1 170.6(2) . .
O1 Au1 Au1 76.04(18) . 14_466
P1 Au1 Au1 111.66(6) . 14_466
O1 Au1 Au1 76.04(18) . 11_666
P1 Au1 Au1 111.35(7) . 11_666
Au1 Au1 Au1 69.509(11) 14_466 11_666
O2 Au2 P2 169.5(3) . .
O2 Au2 Au2 75.8(2) . 15
P2 Au2 Au2 111.13(7) . 15
O2 Au2 Au2 75.8(2) . 10_566
P2 Au2 Au2 113.71(6) . 10_566
Au2 Au2 Au2 69.079(11) 15 10_566
C1 P1 C13 107.4(4) . .
C1 P1 C7 105.9(4) . .
C13 P1 C7 106.8(5) . .
C1 P1 Au1 117.7(3) . .
C13 P1 Au1 112.2(3) . .
C7 P1 Au1 106.3(3) . .
C19 P2 C25 106.6(4) . .
C19 P2 C31 108.0(4) . .
C25 P2 C31 105.3(5) . .
C19 P2 Au2 109.6(3) . .
C25 P2 Au2 119.3(4) . .
C31 P2 Au2 107.5(3) . .
Au1 O1 Au1 126.3(4) 4_565 .
Au2 O2 Au2 127.7(6) 4 .
F2 C37 F3 116.2(7) . .
F2 C37 F1 109.2(6) . .
F3 C37 F1 108.9(6) . .
F2 C37 C37 103.5(7) . 4_565
F3 C37 C37 109.0(6) . 4_565
F1 C37 C37 109.9(4) . 4_565
F4 C38 F5 121.4(7) . .
F4 C38 F6 116.9(7) . .
F5 C38 F6 117.0(7) . .
F4 C38 C38 100.1(7) . 4
F5 C38 C38 114.4(8) . 4
F6 C38 C38 74.8(6) . 4
F4 C38 F6 58.9(6) . 4
F5 C38 F6 163.2(10) . 4
F6 C38 F6 71.9(8) . 4
C38 C38 F6 52.2(4) 4 4
C38 F4 F6 71.4(6) . 4
C38 F6 F4 93.2(7) . 4
C38 F6 C38 53.0(5) . 4
F4 F6 C38 49.7(5) 4 4
C2 C1 C6 120.1(8) . .
C2 C1 P1 120.1(7) . .
C6 C1 P1 119.8(7) . .
C1 C2 C3 120.0(9) . .
C1 C2 H2A 120.0 . .
C3 C2 H2A 120.0 . .
C4 C3 C2 120.1(9) . .
C4 C3 H3A 120.0 . .
C2 C3 H3A 120.0 . .
C3 C4 C5 120.6(9) . .
C3 C4 H4A 119.7 . .
C5 C4 H4A 119.7 . .
C4 C5 C6 120.3(9) . .
C4 C5 H5A 119.8 . .
C6 C5 H5A 119.8 . .
C5 C6 C1 118.8(9) . .
C5 C6 H6A 120.6 . .
C1 C6 H6A 120.6 . .
C8 C7 C12 120.3(10) . .
C8 C7 P1 118.5(8) . .
C12 C7 P1 121.2(9) . .
C7 C8 C9 120.2(13) . .
C7 C8 H8A 119.9 . .
C9 C8 H8A 119.9 . .
C8 C9 C10 118.9(15) . .
C8 C9 H9A 120.6 . .
C10 C9 H9A 120.6 . .
C11 C10 C9 120.8(13) . .
C11 C10 H10A 119.6 . .
C9 C10 H10A 119.6 . .
C10 C11 C12 120.4(14) . .
C10 C11 H11A 119.8 . .
C12 C11 H11A 119.8 . .
C11 C12 C7 119.4(14) . .
C11 C12 H12A 120.3 . .
C7 C12 H12A 120.3 . .
C18 C13 C14 119.7(10) . .
C18 C13 P1 122.6(8) . .
C14 C13 P1 117.7(8) . .
C15 C14 C13 118.8(11) . .
C15 C14 H14A 120.6 . .
C13 C14 H14A 120.6 . .
C16 C15 C14 121.0(10) . .
C16 C15 H15A 119.5 . .
C14 C15 H15A 119.5 . .
C15 C16 C17 120.2(11) . .
C15 C16 H16A 119.9 . .
C17 C16 H16A 119.9 . .
C16 C17 C18 120.3(12) . .
C16 C17 H17A 119.9 . .
C18 C17 H17A 119.9 . .
C17 C18 C13 119.9(11) . .
C17 C18 H18A 120.1 . .
C13 C18 H18A 120.1 . .
C20 C19 C24 119.6(9) . .
C20 C19 P2 122.4(7) . .
C24 C19 P2 118.0(7) . .
C21 C20 C19 120.2(9) . .
C21 C20 H20A 119.9 . .
C19 C20 H20A 119.9 . .
C20 C21 C22 119.5(9) . .
C20 C21 H21A 120.2 . .
C22 C21 H21A 120.2 . .
C23 C22 C21 120.7(10) . .
C23 C22 H22A 119.6 . .
C21 C22 H22A 119.6 . .
C22 C23 C24 120.0(9) . .
C22 C23 H23A 120.0 . .
C24 C23 H23A 120.0 . .
C23 C24 C19 120.0(10) . .
C23 C24 H24A 120.0 . .
C19 C24 H24A 120.0 . .
C26 C25 C30 120.3(10) . .
C26 C25 P2 120.2(9) . .
C30 C25 P2 119.5(10) . .
C27 C26 C25 118.0(13) . .
C27 C26 H26A 121.0 . .
C25 C26 H26A 121.0 . .
C28 C27 C26 122.3(15) . .
C28 C27 H27A 118.8 . .
C26 C27 H27A 118.8 . .
C29 C28 C27 118.8(12) . .
C29 C28 H28A 120.6 . .
C27 C28 H28A 120.6 . .
C28 C29 C30 121.3(15) . .
C28 C29 H29A 119.4 . .
C30 C29 H29A 119.4 . .
C29 C30 C25 119.3(15) . .
C29 C30 H30A 120.3 . .
C25 C30 H30A 120.3 . .
C32 C31 C36 119.9(11) . .
C32 C31 P2 122.9(8) . .
C36 C31 P2 117.2(8) . .
C31 C32 C33 118.7(10) . .
C31 C32 H32A 120.6 . .
C33 C32 H32A 120.6 . .
C34 C33 C32 120.8(10) . .
C34 C33 H33A 119.6 . .
C32 C33 H33A 119.6 . .
C35 C34 C33 120.0(12) . .
C35 C34 H34A 120.0 . .
C33 C34 H34A 120.0 . .
C36 C35 C34 119.5(11) . .
C36 C35 H35A 120.2 . .
C34 C35 H35A 120.2 . .
C35 C36 C31 120.9(11) . .
C35 C36 H36A 119.5 . .
C31 C36 H36A 119.5 . .

loop_
_geom_bond_atom_site_label_1
_geom_bond_atom_site_label_2
_geom_bond_distance
_geom_bond_site_symmetry_2
Au1 O1 2.041(4) .
Au1 P1 2.213(2) .
Au1 Au1 3.1939(5) 14_466
Au1 Au1 3.1939(5) 11_666
Au2 O2 2.033(5) .
Au2 P2 2.208(2) .
Au2 Au2 3.2191(6) 15
Au2 Au2 3.2191(6) 10_566
P1 C1 1.806(9) .
P1 C13 1.808(10) .
P1 C7 1.819(10) .
P2 C19 1.810(9) .
P2 C25 1.810(10) .
P2 C31 1.812(11) .
O1 Au1 2.041(4) 4_565
O2 Au2 2.033(5) 4
C37 F2 1.487(7) .
C37 F3 1.493(7) .
C37 F1 1.526(7) .
C37 C37 1.593(9) 4_565
C38 F4 1.491(8) .
C38 F5 1.496(8) .
C38 F6 1.516(8) .
C38 C38 1.534(10) 4
C38 F6 1.852(12) 4
F4 F6 1.673(18) 4
F6 F4 1.673(18) 4
F6 C38 1.852(12) 4
C1 C2 1.376(12) .
C1 C6 1.410(13) .
C2 C3 1.400(14) .
C2 H2A 0.9500 .
C3 C4 1.367(15) .
C3 H3A 0.9500 .
C4 C5 1.382(15) .
C4 H4A 0.9500 .
C5 C6 1.394(13) .
C5 H5A 0.9500 .
C6 H6A 0.9500 .
C7 C8 1.383(17) .
C7 C12 1.397(15) .
C8 C9 1.393(17) .
C8 H8A 0.9500 .
C9 C10 1.40(2) .
C9 H9A 0.9500 .
C10 C11 1.37(2) .
C10 H10A 0.9500 .
C11 C12 1.383(18) .
C11 H11A 0.9500 .
C12 H12A 0.9500 .
C13 C18 1.389(16) .
C13 C14 1.409(13) .
C14 C15 1.389(16) .
C14 H14A 0.9500 .
C15 C16 1.37(2) .
C15 H15A 0.9500 .
C16 C17 1.381(18) .
C16 H16A 0.9500 .
C17 C18 1.386(16) .
C17 H17A 0.9500 .
C18 H18A 0.9500 .
C19 C20 1.395(13) .
C19 C24 1.398(13) .
C20 C21 1.379(14) .
C20 H20A 0.9500 .
C21 C22 1.403(14) .
C21 H21A 0.9500 .
C22 C23 1.366(15) .
C22 H22A 0.9500 .
C23 C24 1.389(14) .
C23 H23A 0.9500 .
C24 H24A 0.9500 .
C25 C26 1.386(17) .
C25 C30 1.396(17) .
C26 C27 1.384(15) .
C26 H26A 0.9500 .
C27 C28 1.38(2) .
C27 H27A 0.9500 .
C28 C29 1.36(3) .
C28 H28A 0.9500 .
C29 C30 1.382(17) .
C29 H29A 0.9500 .
C30 H30A 0.9500 .
C31 C32 1.386(13) .
C31 C36 1.389(14) .
C32 C33 1.387(15) .
C32 H32A 0.9500 .
C33 C34 1.384(16) .
C33 H33A 0.9500 .
C34 C35 1.377(17) .
C34 H34A 0.9500 .
C35 C36 1.368(18) .
C35 H35A 0.9500 .
C36 H36A 0.9500 .

loop_
_geom_torsion_atom_site_label_1
_geom_torsion_atom_site_label_2
_geom_torsion_atom_site_label_3
_geom_torsion_atom_site_label_4
_geom_torsion
_geom_torsion_site_symmetry_1
_geom_torsion_site_symmetry_4
O1 Au1 P1 C1 -152.6(4) . .
Au1 Au1 P1 C1 -8.8(4) 14_466 .
Au1 Au1 P1 C1 66.8(3) 11_666 .
O1 Au1 P1 C13 82.1(6) . .
Au1 Au1 P1 C13 -134.1(4) 14_466 .
Au1 Au1 P1 C13 -58.5(4) 11_666 .
O1 Au1 P1 C7 -34.3(6) . .
Au1 Au1 P1 C7 109.6(4) 14_466 .
Au1 Au1 P1 C7 -174.9(4) 11_666 .
O2 Au2 P2 C19 -74.2(6) . .
Au2 Au2 P2 C19 55.9(4) 15 .
Au2 Au2 P2 C19 131.5(4) 10_566 .
O2 Au2 P2 C25 162.7(6) . .
Au2 Au2 P2 C25 -67.3(5) 15 .
Au2 Au2 P2 C25 8.4(5) 10_566 .
O2 Au2 P2 C31 43.0(6) . .
Au2 Au2 P2 C31 173.1(3) 15 .
Au2 Au2 P2 C31 -111.3(3) 10_566 .
P1 Au1 O1 Au1 -178.5(4) . 4_565
Au1 Au1 O1 Au1 35.97(3) 14_466 4_565
Au1 Au1 O1 Au1 -35.97(3) 11_666 4_565
P2 Au2 O2 Au2 168.4(5) . 4
Au2 Au2 O2 Au2 35.79(4) 15 4
Au2 Au2 O2 Au2 -35.79(4) 10_566 4
F5 C38 F4 F6 -160.3(11) . 4
F6 C38 F4 F6 44.5(11) . 4
C38 C38 F4 F6 -33.4(6) 4 4
F4 C38 F6 F4 -125.4(6) . 4
F5 C38 F6 F4 78.3(12) . 4
C38 C38 F6 F4 -31.6(6) 4 4
F6 C38 F6 F4 -86.2(9) 4 4
F4 C38 F6 C38 -93.7(8) . 4
F5 C38 F6 C38 110.0(10) . 4
F6 C38 F6 C38 -54.6(5) 4 4
C13 P1 C1 C2 93.4(8) . .
C7 P1 C1 C2 -152.9(8) . .
Au1 P1 C1 C2 -34.3(8) . .
C13 P1 C1 C6 -86.2(8) . .
C7 P1 C1 C6 27.5(9) . .
Au1 P1 C1 C6 146.1(6) . .
C6 C1 C2 C3 -0.9(14) . .
P1 C1 C2 C3 179.5(7) . .
C1 C2 C3 C4 0.9(15) . .
C2 C3 C4 C5 -0.5(17) . .
C3 C4 C5 C6 0.2(17) . .
C4 C5 C6 C1 -0.3(15) . .
C2 C1 C6 C5 0.6(14) . .
P1 C1 C6 C5 -179.7(7) . .
C1 P1 C7 C8 65.3(9) . .
C13 P1 C7 C8 179.5(8) . .
Au1 P1 C7 C8 -60.6(8) . .
C1 P1 C7 C12 -118.4(8) . .
C13 P1 C7 C12 -4.2(9) . .
Au1 P1 C7 C12 115.7(8) . .
C12 C7 C8 C9 0.7(16) . .
P1 C7 C8 C9 177.0(9) . .
C7 C8 C9 C10 -2.2(18) . .
C8 C9 C10 C11 2(2) . .
C9 C10 C11 C12 -1(2) . .
C10 C11 C12 C7 -0.4(19) . .
C8 C7 C12 C11 0.7(16) . .
P1 C7 C12 C11 -175.6(9) . .
C1 P1 C13 C18 11.5(12) . .
C7 P1 C13 C18 -101.7(11) . .
Au1 P1 C13 C18 142.3(10) . .
C1 P1 C13 C14 -166.9(8) . .
C7 P1 C13 C14 79.9(9) . .
Au1 P1 C13 C14 -36.2(9) . .
C18 C13 C14 C15 4.5(17) . .
P1 C13 C14 C15 -176.9(8) . .
C13 C14 C15 C16 -1.8(18) . .
C14 C15 C16 C17 -1(2) . .
C15 C16 C17 C18 1(3) . .
C16 C17 C18 C13 1(3) . .
C14 C13 C18 C17 -4(2) . .
P1 C13 C18 C17 177.2(14) . .
C25 P2 C19 C20 -2.1(10) . .
C31 P2 C19 C20 110.7(9) . .
Au2 P2 C19 C20 -132.5(7) . .
C25 P2 C19 C24 176.1(9) . .
C31 P2 C19 C24 -71.1(9) . .
Au2 P2 C19 C24 45.8(9) . .
C24 C19 C20 C21 -0.5(15) . .
P2 C19 C20 C21 177.7(8) . .
C19 C20 C21 C22 0.9(15) . .
C20 C21 C22 C23 -1.0(17) . .
C21 C22 C23 C24 0.7(18) . .
C22 C23 C24 C19 -0.2(18) . .
C20 C19 C24 C23 0.1(16) . .
P2 C19 C24 C23 -178.2(9) . .
C19 P2 C25 C26 -94.4(9) . .
C31 P2 C25 C26 150.9(8) . .
Au2 P2 C25 C26 30.2(10) . .
C19 P2 C25 C30 85.9(10) . .
C31 P2 C25 C30 -28.7(10) . .
Au2 P2 C25 C30 -149.5(8) . .
C30 C25 C26 C27 -0.8(16) . .
P2 C25 C26 C27 179.5(8) . .
C25 C26 C27 C28 0.0(18) . .
C26 C27 C28 C29 0(2) . .
C27 C28 C29 C30 1(2) . .
C28 C29 C30 C25 -2(2) . .
C26 C25 C30 C29 1.6(18) . .
P2 C25 C30 C29 -178.7(10) . .
C19 P2 C31 C32 -7.9(9) . .
C25 P2 C31 C32 105.8(8) . .
Au2 P2 C31 C32 -126.0(7) . .
C19 P2 C31 C36 171.9(8) . .
C25 P2 C31 C36 -74.5(9) . .
Au2 P2 C31 C36 53.7(9) . .
C36 C31 C32 C33 0.5(15) . .
P2 C31 C32 C33 -179.8(7) . .
C31 C32 C33 C34 -1.3(16) . .
C32 C33 C34 C35 3.2(17) . .
C33 C34 C35 C36 -4(2) . .
C34 C35 C36 C31 4(2) . .
C32 C31 C36 C35 -1.7(18) . .
P2 C31 C36 C35 178.6(10) . .
